data_7052461
loop_
_publ_author_name
'Schultz, Madeleine'
'Sofield, Chadwick D.'
'Walter, Marc D.'
'Andersen, Richard A.'

_publ_section_title
;
 Coordination complexes of bivalent ansa-ytterbocenes: synthesis,
 structure and comparison with related unbridged ytterbocenes and
 ansa-ferrocenes
;
_journal_issue 7
_journal_name_full 'New Journal of Chemistry'
_journal_page_first 919
_journal_paper_doi 10.1039/b418550a
_journal_volume 29
_journal_year 2005
_chemical_formula_moiety 'C30 H52 O Yb '
_chemical_formula_sum 'C30 H52 O Yb'
_chemical_formula_weight 601.78
_space_group_IT_number 14
_symmetry_cell_setting monoclinic
_symmetry_Int_Tables_number 14
_symmetry_space_group_name_Hall '-P 2yn'
_symmetry_space_group_name_H-M 'P 1 21/n 1'
_audit_creation_date 'Fri Jul 9 15:57:24 2004'
_audit_creation_method 'by teXsan'
_cell_angle_alpha 90
_cell_angle_beta 90.160(1)
_cell_angle_gamma 90
_cell_formula_units_Z 4
_cell_length_a 11.1771(2)
_cell_length_b 19.11230(10)
_cell_length_c 14.0739(2)
_cell_measurement_reflns_used 0
_cell_measurement_temperature 129.2
_cell_measurement_theta_max 0.0
_cell_measurement_theta_min 0.0
_cell_volume 3006.46(7)
_computing_cell_refinement 'Bruker SAINT v5.04'
_computing_data_collection 'Bruker SMART v5.052d'
_computing_data_reduction 'Bruker SAINT v5.04'
_computing_publication_material teXsan
_computing_structure_refinement teXsan
_computing_structure_solution SIR92
_diffrn_ambient_temperature 129.2
_diffrn_measurement_device_type 'SMART CCD'
_diffrn_measurement_method \w-scan
_diffrn_orient_matrix_UB_11 0.00000
_diffrn_orient_matrix_UB_12 0.00000
_diffrn_orient_matrix_UB_13 0.00000
_diffrn_orient_matrix_UB_21 0.00000
_diffrn_orient_matrix_UB_22 0.00000
_diffrn_orient_matrix_UB_23 0.00000
_diffrn_orient_matrix_UB_31 0.00000
_diffrn_orient_matrix_UB_32 0.00000
_diffrn_orient_matrix_UB_33 0.00000
_diffrn_radiation_monochromator graphite
_diffrn_radiation_source 'X-ray tube'
_diffrn_radiation_type MoK\a
_diffrn_radiation_wavelength 0.7107
_diffrn_reflns_av_R_equivalents 0.0453
_diffrn_reflns_limit_h_max 13
_diffrn_reflns_limit_h_min 0
_diffrn_reflns_limit_k_max 23
_diffrn_reflns_limit_k_min -23
_diffrn_reflns_limit_l_max 17
_diffrn_reflns_limit_l_min -16
_diffrn_reflns_number 14404
_diffrn_reflns_theta_max 26.08
_diffrn_standards_decay_% 0.00
_diffrn_standards_interval_count 0
_diffrn_standards_number 0
_exptl_absorpt_coefficient_mu 3.128
_exptl_absorpt_correction_T_max 0.99
_exptl_absorpt_correction_T_min 0.80
_exptl_absorpt_correction_type empirical
_exptl_absorpt_process_details 'Blessing, 1995'
_exptl_crystal_colour green
_exptl_crystal_density_diffrn 1.329
_exptl_crystal_density_method 'not measured'
_exptl_crystal_description block-like
_exptl_crystal_F_000 1240.00
_exptl_crystal_size_max 0.260
_exptl_crystal_size_mid 0.250
_exptl_crystal_size_min 0.150
_refine_diff_density_max 1.52
_refine_diff_density_min -0.71
_refine_ls_extinction_coef 0.00000
_refine_ls_extinction_method none
_refine_ls_goodness_of_fit_ref 1.293
_refine_ls_hydrogen_treatment constr
_refine_ls_matrix_type full
_refine_ls_number_parameters 289
_refine_ls_number_reflns 3667
_refine_ls_number_restraints 0
_refine_ls_R_factor_all 0.0000
_refine_ls_R_factor_gt 0.0326
_refine_ls_shift/su_max 0.0050
_refine_ls_shift/su_mean 0.0000
_refine_ls_structure_factor_coef F
_refine_ls_weighting_scheme sigma
_refine_ls_wR_factor_all 0.0000
_refine_ls_wR_factor_gt 0.0395
_refine_ls_wR_factor_ref 0.0395
_reflns_number_gt 3667
_reflns_number_total 5451
_reflns_threshold_expression I>3.00sigma
_cod_data_source_file b418550a.txt
_cod_data_source_block Cp#2Yb(OEt2)
_cod_depositor_comments
;
The following automatic conversions were performed:

'_atom_site_thermal_displace_type' tag value 'Uij' was replaced with
'Uani' value 86 times.

Automatic conversion script
Id: cif_fix_values 1646 2011-03-28 12:23:43Z adriana 
;
_cod_original_cell_volume 3006.46(6)
_cod_original_sg_symbol_H-M 'P 21/n '
_cod_original_formula_sum 'C30 H52 O Yb '
_cod_database_code 7052461

loop_
_symmetry_equiv_pos_as_xyz
' +x, +y, +z'
1/2-x,1/2+y,1/2-z
' -x, -y, -z'
1/2+x,1/2-y,1/2+z

loop_
_atom_site_aniso_label
_atom_site_aniso_U_11
_atom_site_aniso_U_22
_atom_site_aniso_U_33
_atom_site_aniso_U_12
_atom_site_aniso_U_13
_atom_site_aniso_U_23
Yb(1) 0.0220(1) 0.0287(1) 0.0265(1) 0.0014(1) -0.00058(9) 0.0018(1)
O(1) 0.036(3) 0.055(3) 0.031(3) -0.001(2) -0.004(2) 0.005(2)
C(1) 0.021(3) 0.043(4) 0.034(4) 0.005(3) -0.001(3) 0.007(3)
C(2) 0.026(3) 0.034(4) 0.029(4) 0.002(3) 0.000(3) -0.003(3)
C(3) 0.024(3) 0.033(4) 0.037(4) -0.002(3) -0.007(3) 0.003(3)
C(4) 0.029(3) 0.042(4) 0.034(4) 0.005(3) -0.006(3) -0.010(3)
C(5) 0.033(3) 0.055(4) 0.017(3) 0.008(3) -0.001(2) 0.006(3)
C(6) 0.033(4) 0.039(4) 0.056(5) 0.008(3) 0.005(3) 0.023(4)
C(7) 0.065(6) 0.073(7) 0.13(1) 0.018(5) 0.032(7) 0.057(7)
C(8) 0.12(1) 0.033(5) 0.122(10) -0.014(6) -0.002(8) 0.004(6)
C(9) 0.051(6) 0.070(7) 0.18(1) 0.000(5) -0.034(7) 0.064(8)
C(10) 0.027(3) 0.036(4) 0.050(4) -0.004(3) -0.005(3) 0.003(3)
C(11) 0.125(9) 0.054(6) 0.062(6) -0.040(6) -0.030(6) 0.011(5)
C(12) 0.043(5) 0.100(9) 0.21(1) 0.013(5) 0.042(7) 0.102(9)
C(13) 0.059(5) 0.061(5) 0.048(4) -0.025(5) 0.009(4) 0.010(4)
C(14) 0.024(3) 0.037(4) 0.045(4) 0.000(3) 0.006(3) 0.007(3)
C(15) 0.023(3) 0.034(4) 0.036(4) 0.003(3) 0.004(3) 0.005(3)
C(16) 0.023(3) 0.040(4) 0.045(4) 0.004(3) 0.005(3) -0.008(3)
C(17) 0.030(3) 0.062(5) 0.027(3) 0.001(4) 0.001(3) -0.014(4)
C(18) 0.032(4) 0.043(4) 0.032(4) 0.007(3) 0.002(3) 0.011(3)
C(19) 0.025(3) 0.034(4) 0.045(4) -0.006(3) -0.003(3) 0.004(3)
C(20) 0.067(6) 0.050(5) 0.061(5) -0.022(4) -0.006(4) -0.007(4)
C(21) 0.040(4) 0.037(4) 0.075(6) -0.007(3) 0.017(4) -0.002(4)
C(22) 0.033(4) 0.050(5) 0.079(6) 0.005(4) 0.003(4) -0.013(4)
C(23) 0.035(4) 0.036(4) 0.065(5) 0.007(3) 0.007(4) -0.006(4)
C(24) 0.17(1) 0.038(5) 0.19(1) -0.029(7) 0.13(1) -0.004(7)
C(25) 0.079(7) 0.048(6) 0.14(1) -0.005(5) -0.013(7) -0.034(6)
C(26) 0.076(6) 0.038(5) 0.099(8) 0.016(5) 0.007(6) 0.015(5)
C(27) 0.040(4) 0.090(6) 0.038(4) -0.009(4) -0.006(3) 0.002(4)
C(28) 0.052(5) 0.087(7) 0.059(6) -0.004(5) -0.015(4) 0.020(5)
C(29) 0.052(5) 0.053(5) 0.047(5) -0.004(4) 0.003(4) -0.020(4)
C(30) 0.092(8) 0.056(6) 0.078(7) -0.010(5) 0.042(6) -0.012(5)

loop_
_atom_site_label
_atom_site_fract_x
_atom_site_fract_y
_atom_site_fract_z
_atom_site_U_iso_or_equiv
_atom_site_thermal_displace_type
_atom_site_occupancy
_atom_site_calc_flag
_atom_site_calc_attached_atom
Yb(1) 0.10726(2) 0.22497(1) 0.30319(2) 0.0255 Uani 1.000 ? ?
O(1) 0.1179(4) 0.1898(3) 0.1366(3) 0.0399 Uani 1.000 ? ?
C(1) 0.2844(5) 0.1633(4) 0.4041(5) 0.0314 Uani 1.000 ? ?
C(2) 0.3440(5) 0.1922(3) 0.3231(4) 0.0311 Uani 1.000 ? ?
C(3) 0.3421(5) 0.2661(4) 0.3302(5) 0.0310 Uani 1.000 ? ?
C(4) 0.2792(6) 0.2834(4) 0.4133(5) 0.0342 Uani 1.000 ? ?
C(5) 0.2437(6) 0.2200(4) 0.4592(4) 0.0372 Uani 1.000 ? ?
C(6) 0.2766(6) 0.0859(4) 0.4282(6) 0.0460 Uani 1.000 ? ?
C(7) 0.1785(9) 0.0704(5) 0.4984(8) 0.0785 Uani 1.000 ? ?
C(8) 0.246(1) 0.0424(5) 0.3372(9) 0.0801 Uani 1.000 ? ?
C(9) 0.3958(8) 0.0611(5) 0.4655(9) 0.0748 Uani 1.000 ? ?
C(10) 0.4032(6) 0.3178(4) 0.2627(5) 0.0369 Uani 1.000 ? ?
C(11) 0.413(1) 0.3899(5) 0.3076(7) 0.0692 Uani 1.000 ? ?
C(12) 0.5272(9) 0.2917(6) 0.239(1) 0.0930 Uani 1.000 ? ?
C(13) 0.3317(7) 0.3264(5) 0.1718(6) 0.0508 Uani 1.000 ? ?
C(14) -0.1315(6) 0.1907(4) 0.3198(5) 0.0345 Uani 1.000 ? ?
C(15) -0.1289(5) 0.2591(3) 0.2812(5) 0.0322 Uani 1.000 ? ?
C(16) -0.0805(5) 0.3056(4) 0.3479(5) 0.0357 Uani 1.000 ? ?
C(17) -0.0546(6) 0.2655(4) 0.4291(5) 0.0399 Uani 1.000 ? ?
C(18) -0.0841(6) 0.1956(4) 0.4109(5) 0.0332 Uani 1.000 ? ?
C(19) -0.1877(5) 0.1256(4) 0.2755(5) 0.0354 Uani 1.000 ? ?
C(20) -0.2262(8) 0.1363(4) 0.1743(6) 0.0558 Uani 1.000 ? ?
C(21) -0.2990(7) 0.1056(4) 0.3336(6) 0.0517 Uani 1.000 ? ?
C(22) -0.0999(7) 0.0648(4) 0.2796(6) 0.0546 Uani 1.000 ? ?
C(23) -0.0673(6) 0.3849(4) 0.3361(6) 0.0438 Uani 1.000 ? ?
C(24) 0.010(1) 0.4001(5) 0.252(1) 0.0859 Uani 1.000 ? ?
C(25) -0.0150(10) 0.4163(5) 0.4275(9) 0.0803 Uani 1.000 ? ?
C(26) -0.1903(9) 0.4167(4) 0.3232(7) 0.0669 Uani 1.000 ? ?
C(27) 0.0399(7) 0.2199(5) 0.0638(5) 0.0547 Uani 1.000 ? ?
C(28) 0.0963(8) 0.2724(5) 0.0017(6) 0.0674 Uani 1.000 ? ?
C(29) 0.2052(7) 0.1414(4) 0.0973(6) 0.0467 Uani 1.000 ? ?
C(30) 0.1534(9) 0.0702(5) 0.0710(7) 0.0712 Uani 1.000 ? ?
C(100) -0.0959 0.2483 0.3578 0.0025 Uani 0.000 ? ?
C(101) 0.2986 0.2251 0.3860 0.0025 Uani 0.000 ? ?
H(1) 0.1041 0.0858 0.4735 0.0942 Uani 1.000 ? ?
H(2) 0.1946 0.0943 0.5565 0.0942 Uani 1.000 ? ?
H(3) 0.1753 0.0215 0.5100 0.0942 Uani 1.000 ? ?
H(4) 0.1845 0.0097 0.3514 0.0961 Uani 1.000 ? ?
H(5) 0.3151 0.0182 0.3163 0.0961 Uani 1.000 ? ?
H(6) 0.2189 0.0731 0.2883 0.0961 Uani 1.000 ? ?
H(7) 0.4096 0.0808 0.5267 0.0897 Uani 1.000 ? ?
H(8) 0.4574 0.0754 0.4236 0.0897 Uani 1.000 ? ?
H(9) 0.3953 0.0116 0.4704 0.0897 Uani 1.000 ? ?
H(10) 0.3790 0.1662 0.2729 0.0374 Uani 1.000 ? ?
H(11) 0.4472 0.3860 0.3691 0.0831 Uani 1.000 ? ?
H(12) 0.3349 0.4099 0.3128 0.0831 Uani 1.000 ? ?
H(13) 0.4612 0.4191 0.2691 0.0831 Uani 1.000 ? ?
H(14) 0.5714 0.2849 0.2960 0.1117 Uani 1.000 ? ?
H(15) 0.5668 0.3251 0.2003 0.1117 Uani 1.000 ? ?
H(16) 0.5213 0.2485 0.2058 0.1117 Uani 1.000 ? ?
H(17) 0.3629 0.3645 0.1364 0.0610 Uani 1.000 ? ?
H(18) 0.3371 0.2847 0.1353 0.0610 Uani 1.000 ? ?
H(19) 0.2503 0.3353 0.1869 0.0610 Uani 1.000 ? ?
H(20) 0.2629 0.3294 0.4352 0.0411 Uani 1.000 ? ?
H(21) 0.2002 0.2167 0.5169 0.0446 Uani 1.000 ? ?
H(22) -0.2676 0.0959 0.1526 0.0670 Uani 1.000 ? ?
H(23) -0.1578 0.1439 0.1359 0.0670 Uani 1.000 ? ?
H(24) -0.2776 0.1758 0.1706 0.0670 Uani 1.000 ? ?
H(25) -0.3334 0.0642 0.3082 0.0621 Uani 1.000 ? ?
H(26) -0.2764 0.0978 0.3979 0.0621 Uani 1.000 ? ?
H(27) -0.3557 0.1425 0.3307 0.0621 Uani 1.000 ? ?
H(28) -0.1399 0.0227 0.2628 0.0656 Uani 1.000 ? ?
H(29) -0.0686 0.0607 0.3422 0.0656 Uani 1.000 ? ?
H(30) -0.0362 0.0730 0.2364 0.0656 Uani 1.000 ? ?
H(31) -0.1559 0.2715 0.2194 0.0386 Uani 1.000 ? ?
H(32) -0.0297 0.3863 0.1959 0.1031 Uani 1.000 ? ?
H(33) 0.0268 0.4489 0.2499 0.1031 Uani 1.000 ? ?
H(34) 0.0832 0.3749 0.2583 0.1031 Uani 1.000 ? ?
H(35) -0.0595 0.4001 0.4807 0.0964 Uani 1.000 ? ?
H(36) 0.0661 0.4022 0.4343 0.0964 Uani 1.000 ? ?
H(37) -0.0191 0.4658 0.4247 0.0964 Uani 1.000 ? ?
H(38) -0.2448 0.3951 0.3658 0.0803 Uani 1.000 ? ?
H(39) -0.2167 0.4093 0.2597 0.0803 Uani 1.000 ? ?
H(40) -0.1868 0.4655 0.3358 0.0803 Uani 1.000 ? ?
H(41) -0.0223 0.2830 0.4869 0.0479 Uani 1.000 ? ?
H(42) -0.0734 0.1577 0.4538 0.0398 Uani 1.000 ? ?
H(43) 0.0115 0.1829 0.0248 0.0656 Uani 1.000 ? ?
H(44) -0.0257 0.2416 0.0948 0.0656 Uani 1.000 ? ?
H(45) 0.1315 0.3081 0.0396 0.0809 Uani 1.000 ? ?
H(46) 0.0375 0.2923 -0.0389 0.0809 Uani 1.000 ? ?
H(47) 0.1565 0.2506 -0.0356 0.0809 Uani 1.000 ? ?
H(48) 0.2668 0.1346 0.1431 0.0560 Uani 1.000 ? ?
H(49) 0.2382 0.1618 0.0417 0.0560 Uani 1.000 ? ?
H(50) 0.0772 0.0763 0.0424 0.0854 Uani 1.000 ? ?
H(51) 0.1455 0.0426 0.1268 0.0854 Uani 1.000 ? ?
H(52) 0.2055 0.0474 0.0278 0.0854 Uani 1.000 ? ?

loop_
_atom_type_symbol
_atom_type_oxidation_number
_atom_type_number_in_cell
_atom_type_scat_dispersion_real
_atom_type_scat_dispersion_imag
_atom_type_scat_source
O 0 4 0.011 0.006 'International Tables'
H 0 208 0.000 0.000 'International Tables'
Yb 0 4 -0.385 5.549 'International Tables'
C 0 120 0.003 0.002 'International Tables'

loop_
_geom_angle_atom_site_label_1
_geom_angle_atom_site_label_2
_geom_angle_atom_site_label_3
_geom_angle
_geom_angle_site_symmetry_1
_geom_angle_site_symmetry_2
_geom_angle_site_symmetry_3
_geom_angle_publ_flag
O(1) Yb(1) C(100) 113.6(1) ? ? ? yes
O(1) Yb(1) C(101) 114.5(1) ? ? ? yes
C(100) Yb(1) C(101) 131.80(1) ? ? ? yes
Yb(1) O(1) C(27) 122.3(4) ? ? ? yes
Yb(1) O(1) C(29) 125.1(4) ? ? ? yes
C(27) O(1) C(29) 112.5(6) ? ? ? yes
C(2) C(1) C(5) 107.0(6) ? ? ? yes
C(2) C(1) C(6) 125.5(6) ? ? ? yes
C(5) C(1) C(6) 127.3(6) ? ? ? yes
C(1) C(2) C(3) 108.8(6) ? ? ? yes
C(2) C(3) C(4) 107.5(6) ? ? ? yes
C(2) C(3) C(10) 126.3(6) ? ? ? yes
C(4) C(3) C(10) 126.0(6) ? ? ? yes
C(3) C(4) C(5) 108.5(6) ? ? ? yes
C(1) C(5) C(4) 108.2(5) ? ? ? yes
C(1) C(6) C(7) 112.4(6) ? ? ? yes
C(1) C(6) C(8) 110.3(6) ? ? ? yes
C(1) C(6) C(9) 109.4(6) ? ? ? yes
C(7) C(6) C(8) 105.9(8) ? ? ? yes
C(7) C(6) C(9) 110.7(7) ? ? ? yes
C(8) C(6) C(9) 108.1(8) ? ? ? yes
C(3) C(10) C(11) 111.0(6) ? ? ? yes
C(3) C(10) C(12) 109.5(6) ? ? ? yes
C(3) C(10) C(13) 111.0(5) ? ? ? yes
C(11) C(10) C(12) 109.2(8) ? ? ? yes
C(11) C(10) C(13) 106.8(7) ? ? ? yes
C(12) C(10) C(13) 109.3(8) ? ? ? yes
C(15) C(14) C(18) 106.5(6) ? ? ? yes
C(15) C(14) C(19) 127.2(6) ? ? ? yes
C(18) C(14) C(19) 125.9(6) ? ? ? yes
C(14) C(15) C(16) 109.7(6) ? ? ? yes
C(15) C(16) C(17) 106.1(6) ? ? ? yes
C(15) C(16) C(23) 126.4(7) ? ? ? yes
C(17) C(16) C(23) 127.4(7) ? ? ? yes
C(16) C(17) C(18) 108.9(6) ? ? ? yes
C(14) C(18) C(17) 108.7(6) ? ? ? yes
C(14) C(19) C(20) 113.1(6) ? ? ? yes
C(14) C(19) C(21) 108.5(6) ? ? ? yes
C(14) C(19) C(22) 110.0(5) ? ? ? yes
C(20) C(19) C(21) 108.0(6) ? ? ? yes
C(20) C(19) C(22) 108.9(7) ? ? ? yes
C(21) C(19) C(22) 108.2(6) ? ? ? yes
C(16) C(23) C(24) 109.5(6) ? ? ? yes
C(16) C(23) C(25) 109.4(7) ? ? ? yes
C(16) C(23) C(26) 108.8(6) ? ? ? yes
C(24) C(23) C(25) 111.4(9) ? ? ? yes
C(24) C(23) C(26) 110.9(9) ? ? ? yes
C(25) C(23) C(26) 106.8(7) ? ? ? yes
O(1) C(27) C(28) 115.4(6) ? ? ? yes
O(1) C(29) C(30) 113.9(7) ? ? ? yes

loop_
_geom_bond_atom_site_label_1
_geom_bond_atom_site_label_2
_geom_bond_distance
_geom_bond_site_symmetry_1
_geom_bond_site_symmetry_2
_geom_bond_publ_flag
Yb(1) O(1) 2.442(4) ? ? yes
Yb(1) C(1) 2.704(6) ? ? yes
Yb(1) C(2) 2.733(6) ? ? yes
Yb(1) C(3) 2.765(6) ? ? yes
Yb(1) C(4) 2.706(6) ? ? yes
Yb(1) C(5) 2.672(6) ? ? yes
Yb(1) C(14) 2.758(6) ? ? yes
Yb(1) C(15) 2.735(6) ? ? yes
Yb(1) C(16) 2.680(6) ? ? yes
Yb(1) C(17) 2.651(6) ? ? yes
Yb(1) C(18) 2.684(7) ? ? yes
Yb(1) C(100) 2.4404(3) ? ? yes
Yb(1) C(101) 2.4328(3) ? ? yes
O(1) C(27) 1.461(9) ? ? yes
O(1) C(29) 1.455(9) ? ? yes
C(1) C(2) 1.433(9) ? ? yes
C(1) C(5) 1.409(9) ? ? yes
C(1) C(6) 1.519(9) ? ? yes
C(2) C(3) 1.414(9) ? ? yes
C(3) C(4) 1.406(9) ? ? yes
C(3) C(10) 1.533(9) ? ? yes
C(4) C(5) 1.429(9) ? ? yes
C(6) C(7) 1.51(1) ? ? yes
C(6) C(8) 1.56(1) ? ? yes
C(6) C(9) 1.51(1) ? ? yes
C(10) C(11) 1.52(1) ? ? yes
C(10) C(12) 1.51(1) ? ? yes
C(10) C(13) 1.51(1) ? ? yes
C(14) C(15) 1.414(9) ? ? yes
C(14) C(18) 1.390(9) ? ? yes
C(14) C(19) 1.528(9) ? ? yes
C(15) C(16) 1.400(9) ? ? yes
C(16) C(17) 1.406(10) ? ? yes
C(16) C(23) 1.533(10) ? ? yes
C(17) C(18) 1.399(10) ? ? yes
C(19) C(20) 1.50(1) ? ? yes
C(19) C(21) 1.538(9) ? ? yes
C(19) C(22) 1.522(10) ? ? yes
C(23) C(24) 1.49(1) ? ? yes
C(23) C(25) 1.53(1) ? ? yes
C(23) C(26) 1.51(1) ? ? yes
C(27) C(28) 1.47(1) ? ? yes
C(29) C(30) 1.52(1) ? ? yes
